data_7703324
loop_
_publ_author_name
'Beagan, Daniel M.'
'Carta, Veronica'
'Caulton, Kenneth G.'

_publ_section_title
;
 A reagent for heteroatom borylation, including iron mediated reductive
 deoxygenation of nitrate yielding a dinitrosyl complex.
;
_journal_issue 5
_journal_name_full 'Dalton transactions (Cambridge, England : 2003)'
_journal_page_first 1681
_journal_page_last 1687
_journal_paper_doi 10.1039/d0dt00077a
_journal_volume 49
_journal_year 2020
_chemical_formula_moiety 'C24 H31 Fe N5 O6, 2(C2 H3 N)'
_chemical_formula_sum 'C28 H37 Fe N7 O6'
_chemical_formula_weight 623.49
_chemical_name_systematic (DIM)Fe(NO3)2(MeCN)
_space_group_crystal_system orthorhombic
_space_group_IT_number 29
_space_group_name_Hall 'P 2c -2ac'
_space_group_name_H-M_alt 'P c a 21'
_atom_sites_solution_hydrogens geom
_atom_sites_solution_primary dual
_audit_creation_date 2019-07-03
_audit_creation_method
;
Olex2 1.2
(compiled 2018.05.29 svn.r3508 for OlexSys, GUI svn.r5506)
;
_audit_update_record
;
2019-09-03 deposited with the CCDC.	2020-01-14 downloaded from the CCDC.
;
_cell_angle_alpha 90
_cell_angle_beta 90
_cell_angle_gamma 90
_cell_formula_units_Z 4
_cell_length_a 17.0228(4)
_cell_length_b 11.6142(4)
_cell_length_c 15.9579(5)
_cell_measurement_reflns_used 9962
_cell_measurement_temperature 173.0
_cell_measurement_theta_max 25.04
_cell_measurement_theta_min 2.48
_cell_volume 3154.98(16)
_computing_cell_refinement 'SAINT V8.38A (?, 2016)'
_computing_data_reduction 'SAINT V8.38A (?, 2016)'
_computing_molecular_graphics 'Olex2 (Dolomanov et al., 2009)'
_computing_publication_material 'Olex2 (Dolomanov et al., 2009)'
_computing_structure_refinement 'XL (Sheldrick, 2008)'
_computing_structure_solution 'XT (Sheldrick, 2015)'
_diffrn_ambient_temperature 173.0
_diffrn_measured_fraction_theta_full 0.999
_diffrn_measured_fraction_theta_max 0.999
_diffrn_measurement_device_type 'Bruker APEX-II CCD'
_diffrn_measurement_method '\f and \w scans'
_diffrn_radiation_type MoK\a
_diffrn_radiation_wavelength 0.71073
_diffrn_reflns_av_R_equivalents 0.0408
_diffrn_reflns_av_unetI/netI 0.0310
_diffrn_reflns_Laue_measured_fraction_full 0.999
_diffrn_reflns_Laue_measured_fraction_max 0.999
_diffrn_reflns_limit_h_max 20
_diffrn_reflns_limit_h_min -20
_diffrn_reflns_limit_k_max 13
_diffrn_reflns_limit_k_min -13
_diffrn_reflns_limit_l_max 19
_diffrn_reflns_limit_l_min -19
_diffrn_reflns_number 38729
_diffrn_reflns_point_group_measured_fraction_full 0.997
_diffrn_reflns_point_group_measured_fraction_max 0.997
_diffrn_reflns_theta_full 25.078
_diffrn_reflns_theta_max 25.078
_diffrn_reflns_theta_min 2.123
_diffrn_standards_number 0
_exptl_absorpt_coefficient_mu 0.528
_exptl_absorpt_correction_T_max 0.7452
_exptl_absorpt_correction_T_min 0.6873
_exptl_absorpt_correction_type multi-scan
_exptl_absorpt_process_details 'Apex3 (Bruker, 2016)'
_exptl_crystal_colour red
_exptl_crystal_colour_primary red
_exptl_crystal_density_diffrn 1.313
_exptl_crystal_description plate
_exptl_crystal_F_000 1312
_exptl_crystal_preparation synthesized
_exptl_crystal_size_max 0.42
_exptl_crystal_size_mid 0.17
_exptl_crystal_size_min 0.12
_refine_diff_density_max 0.196
_refine_diff_density_min -0.179
_refine_diff_density_rms 0.035
_refine_ls_abs_structure_details
;
 Flack x determined using 2255 quotients [(I+)-(I-)]/[(I+)+(I-)]
 (Parsons, Flack and Wagner, Acta Cryst. B69 (2013) 249-259).
;
_refine_ls_abs_structure_Flack 0.007(5)
_refine_ls_extinction_method none
_refine_ls_goodness_of_fit_ref 1.044
_refine_ls_hydrogen_treatment constr
_refine_ls_matrix_type full
_refine_ls_number_parameters 390
_refine_ls_number_reflns 5587
_refine_ls_number_restraints 349
_refine_ls_restrained_S_all 1.016
_refine_ls_R_factor_all 0.0323
_refine_ls_R_factor_gt 0.0263
_refine_ls_shift/su_max 0.001
_refine_ls_shift/su_mean 0.000
_refine_ls_structure_factor_coef Fsqd
_refine_ls_weighting_details 'w=1/[\s^2^(Fo^2^)+(0.0406P)^2^] where P=(Fo^2^+2Fc^2^)/3'
_refine_ls_weighting_scheme calc
_refine_ls_wR_factor_gt 0.0643
_refine_ls_wR_factor_ref 0.0664
_reflns_Friedel_coverage 0.918
_reflns_Friedel_fraction_full 0.994
_reflns_Friedel_fraction_max 0.994
_reflns_number_gt 5084
_reflns_number_total 5587
_reflns_threshold_expression 'I > 2\s(I)'
_cod_data_source_file d0dt00077a2.cif
_cod_data_source_block 19088_0ma
_cod_depositor_comments 'Adding full bibliography for 7703323--7703325.cif.'
_cod_database_code 7703324
_shelx_shelxl_version_number 2017/1
_shelx_space_group_comment
;
The symmetry employed for this shelxl refinement is uniquely defined
by the following loop, which should always be used as a source of
symmetry information in preference to the above space-group names.
They are only intended as comments.
;
_shelx_estimated_absorpt_t_max 0.939
_shelx_estimated_absorpt_t_min 0.809
_olex2_refinement_description
;
1. Fixed Uiso
 At 1.2 times of:
  All C(H) groups
 At 1.5 times of:
  All C(H,H,H) groups
2. Rigid bond restraints
 Fe1, O1
 with sigma for 1-2 distances of 0.01 and sigma for 1-3 distances of 0.01
 Fe1, O2
 with sigma for 1-2 distances of 0.01 and sigma for 1-3 distances of 0.01
 Fe1, O5
 with sigma for 1-2 distances of 0.01 and sigma for 1-3 distances of 0.01
3. Uiso/Uaniso restraints and constraints
O1 \\sim Fe1: within 2A with sigma of 0.04 and sigma for terminal atoms of 0.08
O4 \\sim Fe1: within 2A with sigma of 0.04 and sigma for terminal atoms of 0.08
4. Rigid body (RIGU) restrains
 All non-hydrogen atoms
 with sigma for 1-2 distances of 0.004 and sigma for 1-3 distances of 0.004
5.a Aromatic/amide H refined with riding coordinates:
 C6(H6), C20(H20), C17(H17), C3(H3)
5.b Idealised Me refined as rotating group:
 C8(H8A,H8B,H8C), C11(H11A,H11B,H11C), C16(H16A,H16B,H16C), C22(H22A,H22B,
 H22C), C13(H13A,H13B,H13C), C24(H24A,H24B,H24C), C1(H1A,H1B,H1C), C26(H26A,
 H26B,H26C), C19(H19A,H19B,H19C), C5(H5A,H5B,H5C), C28(H28A,H28B,H28C)
;
_olex2_date_sample_data_collection 2019-06-29
_olex2_date_sample_submission 2019-05-26
_olex2_submission_original_sample_id dmb_23
_olex2_submission_special_instructions 'No special instructions were received'

loop_
_space_group_symop_operation_xyz
'x, y, z'
'-x, -y, z+1/2'
'x+1/2, -y, z'
'-x+1/2, y, z+1/2'

loop_
_atom_site_label
_atom_site_type_symbol
_atom_site_fract_x
_atom_site_fract_y
_atom_site_fract_z
_atom_site_U_iso_or_equiv
_atom_site_adp_type
_atom_site_occupancy
_atom_site_site_symmetry_order
_atom_site_calc_flag
_atom_site_refinement_flags_posn
_atom_site_refinement_flags_adp
Fe1 Fe 0.65715(2) 0.51729(3) 0.41037(3) 0.02072(11) Uani 1 1 d . U
O2 O 0.67218(11) 0.3549(2) 0.34386(15) 0.0334(5) Uani 1 1 d . U
O1 O 0.56033(13) 0.43478(19) 0.32741(15) 0.0372(6) Uani 1 1 d . U
O4 O 0.75265(13) 0.63031(19) 0.47945(16) 0.0406(6) Uani 1 1 d . U
O5 O 0.77480(12) 0.4571(2) 0.44254(16) 0.0396(6) Uani 1 1 d . U
O3 O 0.58698(15) 0.2779(2) 0.25866(17) 0.0490(7) Uani 1 1 d . U
O6 O 0.86834(12) 0.5568(2) 0.50096(16) 0.0423(6) Uani 1 1 d . U
N1 N 0.56759(13) 0.64391(19) 0.44605(15) 0.0190(5) Uani 1 1 d . U
N2 N 0.60593(12) 0.4528(2) 0.52519(15) 0.0197(5) Uani 1 1 d . U
N4 N 0.60561(15) 0.3533(2) 0.30792(17) 0.0305(6) Uani 1 1 d . U
N3 N 0.68038(15) 0.6187(2) 0.29905(18) 0.0317(6) Uani 1 1 d . U
N5 N 0.80088(15) 0.5484(2) 0.47535(17) 0.0310(6) Uani 1 1 d . U
C7 C 0.48628(15) 0.7344(2) 0.33719(19) 0.0210(6) Uani 1 1 d . U
C10 C 0.52975(14) 0.6232(2) 0.51342(18) 0.0192(6) Uani 1 1 d . U
C8 C 0.43147(16) 0.6322(3) 0.3361(2) 0.0258(7) Uani 1 1 d . U
H8A H 0.404331 0.626568 0.390095 0.039 Uiso 1 1 calc GR .
H8B H 0.461756 0.561697 0.326256 0.039 Uiso 1 1 calc GR .
H8C H 0.392745 0.641922 0.291205 0.039 Uiso 1 1 calc GR .
C12 C 0.55147(16) 0.5137(2) 0.55897(18) 0.0193(6) Uani 1 1 d . U
C6 C 0.47593(16) 0.8240(3) 0.28006(19) 0.0257(7) Uani 1 1 d . U
H6 H 0.435135 0.817965 0.239683 0.031 Uiso 1 1 calc R .
C14 C 0.63232(16) 0.3466(2) 0.56402(18) 0.0207(6) Uani 1 1 d . U
C21 C 0.69467(16) 0.3490(2) 0.62058(19) 0.0237(6) Uani 1 1 d . U
C15 C 0.59728(16) 0.2425(3) 0.54129(19) 0.0230(7) Uani 1 1 d . U
C23 C 0.67447(16) 0.6743(3) 0.2410(2) 0.0280(7) Uani 1 1 d . U
C9 C 0.54787(14) 0.7433(2) 0.39504(18) 0.0201(6) Uani 1 1 d . U
C20 C 0.72299(17) 0.2456(3) 0.6516(2) 0.0294(7) Uani 1 1 d . U
H20 H 0.765679 0.246926 0.689935 0.035 Uiso 1 1 calc R .
C2 C 0.59508(15) 0.8421(2) 0.3989(2) 0.0256(7) Uani 1 1 d . U
C11 C 0.46687(16) 0.6980(3) 0.5499(2) 0.0292(7) Uani 1 1 d . U
H11A H 0.464188 0.770449 0.518553 0.044 Uiso 1 1 calc GR .
H11B H 0.479059 0.714286 0.608745 0.044 Uiso 1 1 calc GR .
H11C H 0.416192 0.658275 0.546312 0.044 Uiso 1 1 calc GR .
N7 N 0.6307(2) 0.7280(3) 0.6738(3) 0.0531(9) Uani 1 1 d . U
C16 C 0.52669(16) 0.2369(3) 0.4833(2) 0.0313(7) Uani 1 1 d . U
H16A H 0.501934 0.312983 0.480127 0.047 Uiso 1 1 calc GR .
H16B H 0.488770 0.180906 0.505018 0.047 Uiso 1 1 calc GR .
H16C H 0.543796 0.213314 0.427203 0.047 Uiso 1 1 calc GR .
C18 C 0.69150(18) 0.1411(3) 0.6289(2) 0.0293(7) Uani 1 1 d . U
C22 C 0.73045(17) 0.4600(3) 0.6517(2) 0.0326(8) Uani 1 1 d . U
H22A H 0.712254 0.524063 0.616702 0.049 Uiso 1 1 calc GR .
H22B H 0.787841 0.454860 0.648623 0.049 Uiso 1 1 calc GR .
H22C H 0.714479 0.473253 0.709890 0.049 Uiso 1 1 calc GR .
C13 C 0.50826(18) 0.4833(3) 0.63699(19) 0.0279(7) Uani 1 1 d . U
H13A H 0.523493 0.405827 0.655090 0.042 Uiso 1 1 calc GR .
H13B H 0.451606 0.485227 0.626154 0.042 Uiso 1 1 calc GR .
H13C H 0.521222 0.538863 0.681094 0.042 Uiso 1 1 calc GR .
C4 C 0.52296(18) 0.9217(3) 0.2799(2) 0.0303(7) Uani 1 1 d . U
C17 C 0.62774(17) 0.1417(3) 0.5743(2) 0.0264(7) Uani 1 1 d . U
H17 H 0.604279 0.070404 0.559186 0.032 Uiso 1 1 calc R .
C3 C 0.58089(17) 0.9292(3) 0.3410(2) 0.0291(7) Uani 1 1 d . U
H3 H 0.612219 0.996775 0.343364 0.035 Uiso 1 1 calc R .
C24 C 0.6663(2) 0.7455(3) 0.1662(2) 0.0372(8) Uani 1 1 d . U
H24A H 0.665868 0.696224 0.116396 0.056 Uiso 1 1 calc GR .
H24B H 0.710555 0.799277 0.162865 0.056 Uiso 1 1 calc GR .
H24C H 0.617003 0.788876 0.169243 0.056 Uiso 1 1 calc GR .
C1 C 0.65889(18) 0.8543(3) 0.4626(2) 0.0371(8) Uani 1 1 d . U
H1A H 0.639620 0.828194 0.517298 0.056 Uiso 1 1 calc GR .
H1B H 0.674777 0.935190 0.466441 0.056 Uiso 1 1 calc GR .
H1C H 0.704105 0.807349 0.445918 0.056 Uiso 1 1 calc GR .
C27 C 0.62540(19) 0.7383(3) 0.7431(3) 0.0398(8) Uani 1 1 d . U
C26 C 0.7867(2) 0.1592(3) 0.4184(3) 0.0590(11) Uani 1 1 d . U
H26A H 0.802393 0.171460 0.359960 0.088 Uiso 1 1 calc GR .
H26B H 0.794410 0.230408 0.450204 0.088 Uiso 1 1 calc GR .
H26C H 0.731146 0.137068 0.420410 0.088 Uiso 1 1 calc GR .
C19 C 0.7243(2) 0.0298(3) 0.6636(3) 0.0467(10) Uani 1 1 d . U
H19A H 0.780997 0.037811 0.672231 0.070 Uiso 1 1 calc GR .
H19B H 0.714223 -0.032903 0.623912 0.070 Uiso 1 1 calc GR .
H19C H 0.698784 0.012328 0.717197 0.070 Uiso 1 1 calc GR .
C5 C 0.5124(3) 1.0135(3) 0.2148(3) 0.0468(10) Uani 1 1 d . U
H5A H 0.533643 0.986574 0.161224 0.070 Uiso 1 1 calc GR .
H5B H 0.540372 1.083321 0.232270 0.070 Uiso 1 1 calc GR .
H5C H 0.456386 1.030759 0.208457 0.070 Uiso 1 1 calc GR .
C25 C 0.8339(2) 0.0687(4) 0.4544(4) 0.0657(13) Uani 1 1 d . U
C28 C 0.6187(3) 0.7519(6) 0.8327(3) 0.0907(19) Uani 1 1 d . U
H28A H 0.592125 0.824693 0.845232 0.136 Uiso 1 1 calc GR .
H28B H 0.671304 0.752413 0.857716 0.136 Uiso 1 1 calc GR .
H28C H 0.588288 0.687796 0.855879 0.136 Uiso 1 1 calc GR .
N6 N 0.8694(3) -0.0034(4) 0.4832(5) 0.114(2) Uani 1 1 d . U

loop_
_atom_site_aniso_label
_atom_site_aniso_U_11
_atom_site_aniso_U_22
_atom_site_aniso_U_33
_atom_site_aniso_U_23
_atom_site_aniso_U_13
_atom_site_aniso_U_12
Fe1 0.02226(18) 0.0210(2) 0.01895(19) -0.0013(2) 0.0028(2) 0.00319(15)
O2 0.0306(11) 0.0336(13) 0.0358(14) -0.0078(11) -0.0035(10) 0.0051(9)
O1 0.0373(12) 0.0359(14) 0.0384(14) -0.0060(12) -0.0021(11) 0.0095(10)
O4 0.0359(11) 0.0337(13) 0.0522(16) 0.0003(12) -0.0016(11) 0.0097(10)
O5 0.0286(11) 0.0394(14) 0.0507(15) -0.0150(11) 0.0026(10) -0.0004(10)
O3 0.0600(16) 0.0459(16) 0.0410(16) -0.0230(14) -0.0063(12) -0.0074(12)
O6 0.0230(11) 0.0533(16) 0.0506(16) -0.0053(13) -0.0090(11) -0.0008(10)
N1 0.0204(11) 0.0180(13) 0.0184(12) -0.0020(10) -0.0018(10) 0.0005(9)
N2 0.0224(12) 0.0186(13) 0.0180(13) -0.0018(10) -0.0036(10) -0.0007(9)
N4 0.0371(14) 0.0299(16) 0.0244(15) -0.0040(13) -0.0003(12) -0.0015(12)
N3 0.0395(15) 0.0280(16) 0.0275(16) -0.0010(13) 0.0111(12) 0.0034(12)
N5 0.0275(14) 0.0355(16) 0.0299(15) -0.0007(13) 0.0017(11) 0.0008(11)
C7 0.0217(13) 0.0215(15) 0.0199(15) -0.0017(13) 0.0043(12) 0.0048(11)
C10 0.0188(13) 0.0215(16) 0.0175(15) -0.0038(12) -0.0032(11) 0.0002(11)
C8 0.0241(14) 0.0299(17) 0.0235(17) 0.0025(14) -0.0004(13) 0.0008(12)
C12 0.0188(13) 0.0222(16) 0.0169(14) -0.0019(12) -0.0025(11) -0.0015(11)
C6 0.0280(15) 0.0269(17) 0.0221(16) -0.0005(13) -0.0023(12) 0.0051(12)
C14 0.0245(14) 0.0203(16) 0.0174(15) -0.0004(12) 0.0022(12) 0.0022(12)
C21 0.0274(14) 0.0218(16) 0.0219(16) 0.0005(13) 0.0006(13) -0.0019(11)
C15 0.0252(14) 0.0259(17) 0.0179(16) 0.0004(13) 0.0028(12) -0.0010(12)
C23 0.0313(16) 0.0216(17) 0.0310(18) -0.0069(15) 0.0071(13) 0.0004(12)
C9 0.0232(12) 0.0194(14) 0.0176(17) -0.0009(12) 0.0054(12) 0.0042(10)
C20 0.0293(15) 0.0304(18) 0.0286(18) 0.0038(14) -0.0071(13) 0.0036(12)
C2 0.0274(13) 0.0190(14) 0.0303(19) -0.0046(14) 0.0007(13) 0.0049(10)
C11 0.0326(16) 0.0302(18) 0.0249(17) -0.0001(14) 0.0063(13) 0.0093(13)
N7 0.055(2) 0.052(2) 0.052(2) -0.0055(18) -0.0030(18) 0.0054(16)
C16 0.0312(16) 0.0301(18) 0.0327(19) -0.0012(15) -0.0074(14) -0.0064(13)
C18 0.0367(16) 0.0235(16) 0.0278(18) 0.0040(14) -0.0007(14) 0.0059(13)
C22 0.0364(19) 0.0322(18) 0.0293(19) -0.0003(15) -0.0132(15) -0.0065(13)
C13 0.0290(16) 0.0329(18) 0.0217(18) 0.0038(14) 0.0043(14) 0.0019(13)
C4 0.0379(17) 0.0228(17) 0.0302(18) 0.0040(14) 0.0011(14) 0.0064(13)
C17 0.0338(15) 0.0187(16) 0.0266(17) -0.0012(13) 0.0018(13) -0.0010(12)
C3 0.0315(15) 0.0167(16) 0.039(2) -0.0013(15) 0.0030(14) 0.0003(13)
C24 0.047(2) 0.033(2) 0.032(2) 0.0043(16) 0.0047(16) 0.0001(15)
C1 0.0404(18) 0.0232(18) 0.048(2) -0.0038(16) -0.0094(16) -0.0038(13)
C27 0.0282(17) 0.045(2) 0.046(2) 0.0069(18) 0.0014(16) 0.0051(15)
C26 0.051(2) 0.052(2) 0.075(3) 0.007(3) 0.009(2) -0.0045(16)
C19 0.055(2) 0.0277(19) 0.057(3) 0.0068(19) -0.013(2) 0.0096(15)
C5 0.064(3) 0.0275(19) 0.048(2) 0.0127(18) -0.008(2) -0.0014(17)
C25 0.047(2) 0.049(3) 0.101(4) -0.011(3) 0.004(2) -0.0023(19)
C28 0.056(3) 0.177(6) 0.039(3) 0.012(3) 0.006(2) 0.019(3)
N6 0.085(3) 0.073(3) 0.183(6) 0.005(4) -0.016(4) 0.021(2)

loop_
_atom_type_symbol
_atom_type_description
_atom_type_scat_dispersion_real
_atom_type_scat_dispersion_imag
_atom_type_scat_source
C C 0.0033 0.0016 'International Tables Vol C Tables 4.2.6.8 and 6.1.1.4'
H H 0.0000 0.0000 'International Tables Vol C Tables 4.2.6.8 and 6.1.1.4'
N N 0.0061 0.0033 'International Tables Vol C Tables 4.2.6.8 and 6.1.1.4'
O O 0.0106 0.0060 'International Tables Vol C Tables 4.2.6.8 and 6.1.1.4'
Fe Fe 0.3463 0.8444 'International Tables Vol C Tables 4.2.6.8 and 6.1.1.4'

loop_
_geom_angle_atom_site_label_1
_geom_angle_atom_site_label_2
_geom_angle_atom_site_label_3
_geom_angle
O2 Fe1 O1 56.51(7)
O2 Fe1 O4 128.85(8)
O2 Fe1 O5 74.30(8)
O2 Fe1 N1 142.02(8)
O1 Fe1 O4 169.80(8)
O5 Fe1 O1 130.80(8)
O5 Fe1 O4 55.73(8)
O5 Fe1 N1 142.34(9)
N1 Fe1 O1 86.06(8)
N1 Fe1 O4 89.12(8)
N2 Fe1 O2 99.23(9)
N2 Fe1 O1 93.10(9)
N2 Fe1 O4 94.27(9)
N2 Fe1 O5 93.42(9)
N2 Fe1 N1 74.46(9)
N2 Fe1 N3 162.92(9)
N3 Fe1 O2 92.83(10)
N3 Fe1 O1 83.48(9)
N3 Fe1 O4 87.42(9)
N3 Fe1 O5 101.50(10)
N3 Fe1 N1 88.59(9)
N4 O2 Fe1 97.37(17)
N4 O1 Fe1 90.95(17)
N5 O4 Fe1 90.28(17)
N5 O5 Fe1 98.65(17)
C10 N1 Fe1 116.28(18)
C10 N1 C9 120.4(2)
C9 N1 Fe1 123.24(17)
C12 N2 Fe1 117.1(2)
C12 N2 C14 120.8(2)
C14 N2 Fe1 122.07(17)
O1 N4 O2 115.0(3)
O3 N4 O2 122.3(3)
O3 N4 O1 122.7(3)
C23 N3 Fe1 164.3(2)
O4 N5 O5 115.3(3)
O6 N5 O4 122.4(3)
O6 N5 O5 122.3(3)
C6 C7 C8 120.1(3)
C6 C7 C9 118.0(3)
C9 C7 C8 121.9(3)
N1 C10 C12 116.2(2)
N1 C10 C11 125.4(3)
C11 C10 C12 118.5(3)
C7 C8 H8A 109.5
C7 C8 H8B 109.5
C7 C8 H8C 109.5
H8A C8 H8B 109.5
H8A C8 H8C 109.5
H8B C8 H8C 109.5
N2 C12 C10 116.0(3)
N2 C12 C13 125.3(3)
C13 C12 C10 118.8(2)
C7 C6 H6 118.7
C4 C6 C7 122.6(3)
C4 C6 H6 118.7
C21 C14 N2 119.7(2)
C21 C14 C15 120.7(3)
C15 C14 N2 119.5(2)
C14 C21 C22 122.5(3)
C20 C21 C14 118.6(3)
C20 C21 C22 118.8(3)
C14 C15 C16 122.2(3)
C17 C15 C14 118.3(3)
C17 C15 C16 119.5(3)
N3 C23 C24 179.6(4)
C7 C9 N1 118.9(2)
C7 C9 C2 121.2(3)
C2 C9 N1 119.6(2)
C21 C20 H20 118.8
C18 C20 C21 122.3(3)
C18 C20 H20 118.8
C9 C2 C1 121.6(3)
C3 C2 C9 117.8(3)
C3 C2 C1 120.6(3)
C10 C11 H11A 109.5
C10 C11 H11B 109.5
C10 C11 H11C 109.5
H11A C11 H11B 109.5
H11A C11 H11C 109.5
H11B C11 H11C 109.5
C15 C16 H16A 109.5
C15 C16 H16B 109.5
C15 C16 H16C 109.5
H16A C16 H16B 109.5
H16A C16 H16C 109.5
H16B C16 H16C 109.5
C20 C18 C17 117.7(3)
C20 C18 C19 120.9(3)
C17 C18 C19 121.4(3)
C21 C22 H22A 109.5
C21 C22 H22B 109.5
C21 C22 H22C 109.5
H22A C22 H22B 109.5
H22A C22 H22C 109.5
H22B C22 H22C 109.5
C12 C13 H13A 109.5
C12 C13 H13B 109.5
C12 C13 H13C 109.5
H13A C13 H13B 109.5
H13A C13 H13C 109.5
H13B C13 H13C 109.5
C6 C4 C3 117.3(3)
C6 C4 C5 120.9(3)
C3 C4 C5 121.8(3)
C15 C17 C18 122.3(3)
C15 C17 H17 118.8
C18 C17 H17 118.8
C2 C3 H3 118.5
C4 C3 C2 123.0(3)
C4 C3 H3 118.5
C23 C24 H24A 109.5
C23 C24 H24B 109.5
C23 C24 H24C 109.5
H24A C24 H24B 109.5
H24A C24 H24C 109.5
H24B C24 H24C 109.5
C2 C1 H1A 109.5
C2 C1 H1B 109.5
C2 C1 H1C 109.5
H1A C1 H1B 109.5
H1A C1 H1C 109.5
H1B C1 H1C 109.5
N7 C27 C28 179.8(5)
H26A C26 H26B 109.5
H26A C26 H26C 109.5
H26B C26 H26C 109.5
C25 C26 H26A 109.5
C25 C26 H26B 109.5
C25 C26 H26C 109.5
C18 C19 H19A 109.5
C18 C19 H19B 109.5
C18 C19 H19C 109.5
H19A C19 H19B 109.5
H19A C19 H19C 109.5
H19B C19 H19C 109.5
C4 C5 H5A 109.5
C4 C5 H5B 109.5
C4 C5 H5C 109.5
H5A C5 H5B 109.5
H5A C5 H5C 109.5
H5B C5 H5C 109.5
N6 C25 C26 178.5(5)
C27 C28 H28A 109.5
C27 C28 H28B 109.5
C27 C28 H28C 109.5
H28A C28 H28B 109.5
H28A C28 H28C 109.5
H28B C28 H28C 109.5

loop_
_geom_bond_atom_site_label_1
_geom_bond_atom_site_label_2
_geom_bond_distance
Fe1 O2 2.179(2)
Fe1 O1 2.321(2)
Fe1 O4 2.362(2)
Fe1 O5 2.183(2)
Fe1 N1 2.193(2)
Fe1 N2 2.163(2)
Fe1 N3 2.168(3)
O2 N4 1.270(3)
O1 N4 1.260(3)
O4 N5 1.258(3)
O5 N5 1.264(3)
O3 N4 1.219(3)
O6 N5 1.223(3)
N1 C10 1.276(3)
N1 C9 1.452(4)
N2 C12 1.284(4)
N2 C14 1.452(4)
N3 C23 1.135(4)
C7 C8 1.510(4)
C7 C6 1.395(4)
C7 C9 1.401(4)
C10 C12 1.511(4)
C10 C11 1.497(4)
C8 H8A 0.9800
C8 H8B 0.9800
C8 H8C 0.9800
C12 C13 1.488(4)
C6 H6 0.9500
C6 C4 1.389(4)
C14 C21 1.393(4)
C14 C15 1.396(4)
C21 C20 1.385(4)
C21 C22 1.510(4)
C15 C16 1.518(4)
C15 C17 1.385(4)
C23 C24 1.458(5)
C9 C2 1.403(4)
C20 H20 0.9500
C20 C18 1.376(4)
C2 C3 1.391(4)
C2 C1 1.494(5)
C11 H11A 0.9800
C11 H11B 0.9800
C11 H11C 0.9800
N7 C27 1.115(5)
C16 H16A 0.9800
C16 H16B 0.9800
C16 H16C 0.9800
C18 C17 1.391(4)
C18 C19 1.513(4)
C22 H22A 0.9800
C22 H22B 0.9800
C22 H22C 0.9800
C13 H13A 0.9800
C13 H13B 0.9800
C13 H13C 0.9800
C4 C3 1.390(5)
C4 C5 1.499(5)
C17 H17 0.9500
C3 H3 0.9500
C24 H24A 0.9800
C24 H24B 0.9800
C24 H24C 0.9800
C1 H1A 0.9800
C1 H1B 0.9800
C1 H1C 0.9800
C27 C28 1.442(6)
C26 H26A 0.9800
C26 H26B 0.9800
C26 H26C 0.9800
C26 C25 1.442(6)
C19 H19A 0.9800
C19 H19B 0.9800
C19 H19C 0.9800
C5 H5A 0.9800
C5 H5B 0.9800
C5 H5C 0.9800
C25 N6 1.131(6)
C28 H28A 0.9800
C28 H28B 0.9800
C28 H28C 0.9800

loop_
_geom_hbond_atom_site_label_D
_geom_hbond_atom_site_label_H
_geom_hbond_atom_site_label_A
_geom_hbond_distance_DH
_geom_hbond_distance_HA
_geom_hbond_distance_DA
_geom_hbond_angle_DHA
_geom_hbond_site_symmetry_A
_geom_hbond_publ_flag
C11 H11B O3 0.98 2.64 3.466(4) 141.6 2_665 yes
C13 H13B O6 0.98 2.50 3.256(4) 134.0 3_465 yes
C24 H24A O6 0.98 2.52 3.480(5) 165.9 4_654 yes
C26 H26B O5 0.98 2.66 3.487(4) 142.8 . yes

loop_
_geom_torsion_atom_site_label_1
_geom_torsion_atom_site_label_2
_geom_torsion_atom_site_label_3
_geom_torsion_atom_site_label_4
_geom_torsion
Fe1 O2 N4 O1 -3.8(3)
Fe1 O2 N4 O3 176.6(3)
Fe1 O1 N4 O2 3.5(3)
Fe1 O1 N4 O3 -176.9(3)
Fe1 O4 N5 O5 -2.1(3)
Fe1 O4 N5 O6 177.6(3)
Fe1 O5 N5 O4 2.3(3)
Fe1 O5 N5 O6 -177.4(3)
Fe1 N1 C10 C12 -0.5(3)
Fe1 N1 C10 C11 179.4(2)
Fe1 N1 C9 C7 92.7(3)
Fe1 N1 C9 C2 -81.4(3)
Fe1 N2 C12 C10 0.3(3)
Fe1 N2 C12 C13 179.0(2)
Fe1 N2 C14 C21 87.8(3)
Fe1 N2 C14 C15 -89.2(3)
N1 C10 C12 N2 0.1(4)
N1 C10 C12 C13 -178.7(2)
N1 C9 C2 C3 171.3(3)
N1 C9 C2 C1 -8.5(4)
N2 C14 C21 C20 -174.8(3)
N2 C14 C21 C22 7.5(4)
N2 C14 C15 C16 -6.1(4)
N2 C14 C15 C17 175.0(3)
C7 C6 C4 C3 -1.5(4)
C7 C6 C4 C5 177.0(3)
C7 C9 C2 C3 -2.7(4)
C7 C9 C2 C1 177.6(3)
C10 N1 C9 C7 -83.8(3)
C10 N1 C9 C2 102.1(3)
C8 C7 C6 C4 177.9(3)
C8 C7 C9 N1 10.2(4)
C8 C7 C9 C2 -175.8(3)
C12 N2 C14 C21 -91.0(3)
C12 N2 C14 C15 91.9(3)
C6 C7 C9 N1 -170.4(2)
C6 C7 C9 C2 3.6(4)
C6 C4 C3 C2 2.5(5)
C14 N2 C12 C10 179.2(2)
C14 N2 C12 C13 -2.1(4)
C14 C21 C20 C18 -0.3(5)
C14 C15 C17 C18 0.0(5)
C21 C14 C15 C16 176.9(3)
C21 C14 C15 C17 -2.1(4)
C21 C20 C18 C17 -1.6(5)
C21 C20 C18 C19 179.6(3)
C15 C14 C21 C20 2.2(4)
C15 C14 C21 C22 -175.5(3)
C9 N1 C10 C12 176.3(2)
C9 N1 C10 C11 -3.8(4)
C9 C7 C6 C4 -1.5(4)
C9 C2 C3 C4 -0.5(5)
C20 C18 C17 C15 1.8(5)
C11 C10 C12 N2 -179.8(3)
C11 C10 C12 C13 1.4(4)
C16 C15 C17 C18 -179.0(3)
C22 C21 C20 C18 177.4(3)
C1 C2 C3 C4 179.3(3)
C19 C18 C17 C15 -179.5(3)
C5 C4 C3 C2 -175.9(3)
